data_2005097
loop_
_publ_author_name
'Boutfessi, A.'
'Boukhari, A.'
'Holt, E. M.'

_publ_section_title
;
 Lead(II) Diiron(III) Pyrophosphate and Barium Diiron(III)
 Pyrophosphate
;
_journal_issue 7
_journal_name_full 'Acta Crystallographica Section C'
_journal_page_first 1594
_journal_page_last 1597
_journal_paper_doi 10.1107/S0108270196000340
_journal_volume 52
_journal_year 1996
_chemical_formula_iupac 'Pb Fe2 (P2 O7)2'
_chemical_formula_moiety 'Pb1 Fe2 O14 P4'
_chemical_formula_sum 'Fe2 O14 P4 Pb'
_chemical_formula_weight 666.8
_chemical_name_systematic
;
Lead^II^ Iron^III^ Diphosphate
;
_space_group_IT_number 2
_symmetry_cell_setting triclinic
_symmetry_space_group_name_Hall '-P 1'
_symmetry_space_group_name_H-M 'P -1'
_cell_angle_alpha 89.71(2)
_cell_angle_beta 87.53(3)
_cell_angle_gamma 73.54(2)
_cell_formula_units_Z 1
_cell_length_a 4.785(2)
_cell_length_b 7.097(2)
_cell_length_c 7.851(3)
_cell_measurement_reflns_used 45
_cell_measurement_temperature 298
_cell_measurement_theta_max 16.4
_cell_measurement_theta_min 8.7
_cell_volume 255.44(16)
_computing_cell_refinement XSCANS
_computing_data_collection 'XSCANS (Siemens, 1991a)'
_computing_data_reduction XSCANS
_computing_molecular_graphics 'XP (Siemens, 1990)'
_computing_structure_refinement SHELXS86
_computing_structure_solution 'SHELXS86 (Sheldrick, 1990)'
_diffrn_ambient_temperature 298
_diffrn_measurement_device 'Syntex P4 four-circle'
_diffrn_measurement_method \q/2\q
_diffrn_radiation_monochromator 'highly oriented graphite crystal'
_diffrn_radiation_source 'fine-focus sealed tube'
_diffrn_radiation_type MoK\a
_diffrn_radiation_wavelength 0.71073
_diffrn_reflns_av_R_equivalents 0.0767
_diffrn_reflns_limit_h_max 6
_diffrn_reflns_limit_h_min -6
_diffrn_reflns_limit_k_max 9
_diffrn_reflns_limit_k_min -9
_diffrn_reflns_limit_l_max 10
_diffrn_reflns_limit_l_min 0
_diffrn_reflns_number 2352
_diffrn_reflns_theta_max 30.0
_diffrn_reflns_theta_min 1.75
_diffrn_standards_decay_% 0.0001
_diffrn_standards_interval_count 97
_diffrn_standards_number 3
_exptl_absorpt_coefficient_mu 19.954
_exptl_absorpt_correction_T_max 0.49
_exptl_absorpt_correction_T_min 0.27
_exptl_absorpt_correction_type 'semi-empirical via \y scans (XEMP; Siemens, 1991b)'
_exptl_crystal_colour colorless
_exptl_crystal_density_diffrn 4.334
_exptl_crystal_description chunk
_exptl_crystal_F_000 306
_exptl_crystal_size_max 0.15
_exptl_crystal_size_mid 0.15
_exptl_crystal_size_min 0.15
_refine_diff_density_max 1.41
_refine_diff_density_min -1.77
_refine_ls_extinction_method none
_refine_ls_goodness_of_fit_obs 1.22
_refine_ls_matrix_type full
_refine_ls_number_parameters 100
_refine_ls_number_reflns 1026
_refine_ls_R_factor_obs .0421
_refine_ls_shift/esd_max 0.035
_refine_ls_shift/esd_mean 0.003
_refine_ls_structure_factor_coef F
_refine_ls_weighting_details 'w = 1/[\s^2^(F) + 0.0008F^2^]'
_refine_ls_weighting_scheme calc
_refine_ls_wR_factor_obs .0534
_reflns_number_observed 1026
_reflns_number_total 1176
_reflns_observed_criterion F>5.0\s(F)
_cod_data_source_file br1123.cif
_cod_data_source_block 1
_cod_depositor_comments
;
The following automatic conversions were performed:

'_refine_ls_weighting_scheme' value 'w = 1/[\s^2^(F) + 0.0008F^2^]'
was changed to 'calc'. New tag '_refine_ls_weighting_details' was
created. The value of the new tag was set to 'w = 1/[\s^2^(F) +
0.0008F^2^]'.

Automatic conversion script
Id: cif_fix_values 3143 2015-03-26 13:38:13Z robertas 
;
_cod_original_cell_volume 255.5(2)
_cod_original_formula_sum 'Pb1 Fe2 O14 P4'
_cod_database_code 2005097

loop_
_symmetry_equiv_pos_as_xyz
x,y,z
-x,-y,-z

loop_
_atom_site_aniso_label
_atom_site_aniso_U_11
_atom_site_aniso_U_22
_atom_site_aniso_U_33
_atom_site_aniso_U_12
_atom_site_aniso_U_13
_atom_site_aniso_U_23
Pb1 0.0420(10) 0.0180(10) 0.0220(10) -0.0090(10) 0.0020(10) -0.0040(10)
Fe1 0.0160(10) 0.0130(10) 0.0050(10) -0.0040(10) -0.0010(10) 0.0020(10)
Fe2 0.0150(10) 0.0110(10) 0.0060(10) -0.0040(10) 0.0000(10) 0.0010(10)
P1 0.0120(10) 0.0100(10) 0.0050(10) -0.0030(10) 0.0010(10) 0.0000(10)
O11 0.029(4) 0.012(3) 0.009(2) -0.008(3) -0.001(2) 0.003(2)
O12 0.015(3) 0.019(3) 0.012(3) -0.007(2) -0.005(2) 0.002(2)
O13 0.025(3) 0.018(3) 0.012(3) -0.009(3) 0.000(2) 0.008(2)
O14 0.027(3) 0.011(3) 0.007(2) -0.004(2) 0.001(2) -0.001(2)
P2 0.0140(10) 0.0120(10) 0.0090(10) -0.0040(10) -0.0020(10) 0.0000(10)
O21 0.010(3) 0.013(3) 0.011(2) -0.003(2) 0.003(2) 0.001(2)
O22 0.016(3) 0.018(3) 0.008(2) -0.008(2) 0.002(2) -0.002(2)
O23 0.027(3) 0.010(3) 0.010(2) -0.007(2) -0.006(2) 0.003(2)

loop_
_atom_site_label
_atom_site_fract_x
_atom_site_fract_y
_atom_site_fract_z
_atom_site_U_iso_or_equiv
_atom_site_thermal_displace_type
Pb1 0 0 0 .0270(10) Uani
Fe1 .5 .5 0 .0110(10) Uani
Fe2 0 0 .5 .0100(10) Uani
P1 .0332(4) .3810(3) .2475(2) .0090(10) Uani
O11 .3062(14) .4372(9) .2062(7) .016(2) Uani
O12 -0.1225(13) .3524(9) .0850(7) .015(2) Uani
O13 .0891(14) .1971(10) .3513(7) .018(2) Uani
O14 -0.1875(14) .5547(9) .3501(6) .015(2) Uani
P2 -0.3813(5) .7695(3) .2989(2) .0110(10) Uani
O21 -0.6269(12) .8198(8) .4312(6) .011(2) Uani
O22 -0.1839(13) .9021(9) .2955(6) .014(2) Uani
O23 -0.4818(14) .7573(9) .1161(7) .015(2) Uani

loop_
_atom_type_symbol
_atom_type_scat_dispersion_real
_atom_type_scat_dispersion_imag
_atom_type_scat_source
Fe 0.301 0.845 'International Tables Vol C Tables 4.2.6.8 and 6.1.1.4'
Pb -4.133 10.102 'International Tables Vol C Tables 4.2.6.8 and 6.1.1.4'
P 0.09 0.095 'International Tables Vol C Tables 4.2.6.8 and 6.1.1.4'
O 0.008 0.006 'International Tables Vol C Tables 4.2.6.8 and 6.1.1.4'

loop_
_geom_angle_atom_site_label_1
_geom_angle_atom_site_label_2
_geom_angle_atom_site_label_3
_geom_angle_site_symmetry_1
_geom_angle_site_symmetry_3
_geom_angle
_geom_angle_publ_flag
O12 Pb1 O12 . 2_555 180. no
O12 Pb1 O22 . 2_565 87.9(2) no
O12 Pb1 O22 . 1_545 92.1(2) no
O12 Pb1 O22 2_555 1_545 92.1(2) no
O22 Pb1 O22 2_565 1_545 180. no
O12 Pb1 O22 2_555 1_545 87.9(2) no
O23 Pb1 O12 1_645 . 116.2(2) no
O23 Pb1 O12 2_465 . 63.8(2) no
O13 Pb1 O12 . . 49.8(2) no
O13 Pb1 O12 2_555 . 130.2(2) no
O23 Pb1 O22 1_645 1_545 80.0(2) no
O23 Pb1 O22 2_465 1_545 100.0(2) no
O13 Pb1 O22 . 1_545 56.8(2) no
O13 Pb1 O22 2_555 1_545 123.2(2) no
O23 Pb1 O12 1_645 2_555 63.8(2) no
O23 Pb1 O12 2_465 2_555 116.2(2) no
O13 Pb1 O12 . 2_555 130.2(2) no
O13 Pb1 O12 2_555 2_555 49.8(2) no
O23 Pb1 O22 1_645 2_565 100.0(2) no
O23 Pb1 O22 2_465 2_565 80.0(2) no
O13 Pb1 O22 . 2_565 123.2(2) no
O13 Pb1 O22 2_555 2_565 56.8(2) no
O23 Pb1 O23 2_465 1_645 180. no
O13 Pb1 O23 . 1_645 75.4(2) no
O13 Pb1 O23 2_555 1_645 104.6(2) no
O13 Pb1 O23 . 2_465 104.6(2) no
O13 Pb1 O23 2_555 2_465 75.4(2) no
O13 Pb1 O13 2_555 . 180. no
O11 Fe1 O11 2_655 . 180. no
O11 Fe1 O12 . 1_655 89.9(2) no
O11 Fe1 O12 . 2_565 90.1(2) no
O11 Fe1 O12 2_665 1_655 90.1(2) no
O11 Fe1 O12 2_665 2_565 89.9(2) no
O12 Fe1 O12 2_565 2_565 180. no
O11 Fe1 O23 . 1_655 89.0(3) no
O11 Fe1 O23 2_665 1_655 91.0(3) no
O12 Fe1 O23 1_655 1_655 92.3(3) no
O12 Fe1 O23 1_655 2_565 87.7(3) no
O11 Fe1 O23 . 1_655 91.0(3) no
O11 Fe1 O23 2_665 1_655 89.0(3) no
O12 Fe1 O23 2_565 1_655 87.7(3) no
O12 Fe1 O23 2_565 2_565 92.3(3) no
O23 Fe1 O23 1_655 2_565 180. no
O11 P1 O14 . . 108.7(4) no
O11 P1 O13 . . 112.1(4) no
O14 P1 O13 . . 109.2(3) no
O11 P1 O12 . . 112.0(3) no
O14 P1 O12 . . 105.9(3) no
O13 P1 O12 . . 108.8(4) no
O14 P2 O21 . . 104.5(3) no
O14 P2 O22 . . 107.1(4) no
O21 P2 O22 . . 115.4(3) no
O14 P2 O23 . . 107.9(3) no
O21 P2 O23 . . 113.6(3) no
O22 P2 O23 . . 107.8(3) no
P1 O14 P2 . . 133.6(4) no
O13 Fe2 O13 2_556 . 180 no
O13 Fe2 O21 . 1_645 89.1(2) no
O13 Fe2 O21 2_556 1_645 90.9(2) no
O13 Fe2 O21 . 2_466 90.9(2) no
O13 Fe2 O21 2_556 2_466 89.1(2) no
O21 Fe2 O21 2_466 1_645 180. no
O13 Fe2 O22 . 2_566 88.5(3) no
O13 Fe2 O22 . 1_545 91.5(3) no
O21 Fe2 O22 1_645 2_566 89.1(2) no
O21 Fe2 O22 1_645 1_545 90.9(2) no
O13 Fe2 O22 2_556 2_566 91.5(3) no
O13 Fe2 O22 2_556 1_545 88.5(3) no
O21 Fe2 O22 2_466 2_566 90.9(2) no
O21 Fe2 O22 2_466 1_545 89.1(2) no
O22 Fe2 O22 1_545 2_566 180. no

loop_
_geom_bond_atom_site_label_1
_geom_bond_atom_site_label_2
_geom_bond_site_symmetry_2
_geom_bond_distance
_geom_bond_publ_flag
Pb1 O12 . 2.489(6) yes
Pb1 O22 1_545 2.607(6) yes
Pb1 O12 2_555 2.489(6) yes
Pb1 O22 2_565 2.607(6) yes
Pb1 O23 1_645 2.776(6) yes
Pb1 O23 2_465 2.776(6) yes
Pb1 O13 . 3.197(6) yes
Pb1 O13 2_555 3.197(6) yes
Fe1 O11 . 1.943(6) yes
Fe1 O11 2_665 1.943(6) yes
Fe1 O12 1_655 1.957(6) yes
Fe1 O12 2_565 1.957(6) yes
Fe1 O23 2_565 2.071(6) yes
Fe1 O23 1_655 2.071(6) yes
P1 O11 . 1.493(8) yes
P1 O14 . 1.576(6) yes
P1 O13 . 1.500(7) yes
P1 O12 . 1.547(6) yes
P2 O14 . 1.603(6) yes
P2 O21 . 1.500(5) yes
P2 O22 . 1.510(8) yes
P2 O23 . 1.544(6) yes
Fe2 O13 . 1.944(7) yes
Fe2 O13 2_556 1.944(7) yes
Fe2 O21 1_645 1.935(5) yes
Fe2 O21 2_466 1.935(5) yes
Fe2 O22 1_545 2.077(6) yes
Fe2 O22 2_566 2.077(6) yes
